data_4338831
loop_
_publ_author_name
'Krawczyk, Marta S.'
'Krawczyk, Monika K.'
'Siczek, Mi\/losz'
'Lis, Tadeusz'

_publ_section_title
;
 First oxido-bridged cubo-octahedral hexanuclear rhenium clusters.
;
_journal_issue 13
_journal_name_full 'Inorganic chemistry'
_journal_page_first 6578
_journal_page_last 6584
_journal_paper_doi 10.1021/ic500162x
_journal_volume 53
_journal_year 2014
_chemical_formula_iupac '[Re6 O12 (C5 H5 N)6] + B (C6 H6)4 - 2(CH3CN)'
_chemical_formula_moiety 'C36 H42 N6 O12 Re6, C24 H20 B, 2(C2 H3 N)'
_chemical_formula_sum 'C64 H68 B N8 O12 Re6'
_chemical_formula_weight 2269.27
_chemical_name_systematic
; 
Dodeca-\m-oxido-hexa(3-methylpyridine)-octahedro-hexarenium(12 Re-Re)(1+)
-acetonitrile (1/2) tetraphenylborate
;
_space_group_crystal_system monoclinic
_space_group_IT_number 14
_space_group_name_Hall '-P 2ybc'
_space_group_name_H-M_alt 'P 1 21/c 1'
_symmetry_space_group_name_Hall '-P 2ybc'
_symmetry_space_group_name_H-M 'P 1 21/c 1'
_atom_sites_solution_hydrogens geom
_atom_sites_solution_primary direct
_atom_sites_solution_secondary difmap
_audit_creation_method SHELXL-97
_cell_angle_alpha 90.00
_cell_angle_beta 90.66(3)
_cell_angle_gamma 90.00
_cell_formula_units_Z 4
_cell_length_a 10.843(3)
_cell_length_b 26.996(7)
_cell_length_c 22.527(6)
_cell_measurement_reflns_used 20730
_cell_measurement_temperature 100(2)
_cell_measurement_theta_max 36.87
_cell_measurement_theta_min 2.89
_cell_volume 6594(3)
_computing_cell_refinement 'CrysAlis RED, Oxford Diffraction Ltd., Version 1.171.33.66'
_computing_data_collection 'CrysAlis CCD, Oxford Diffraction Ltd., Version 1.171.33.66'
_computing_data_reduction 'CrysAlis RED, Oxford Diffraction Ltd., Version 1.171.33.66'
_computing_molecular_graphics 'XP in SHELXTL (Bruker, 1997)'
_computing_publication_material 'SHELXL97 (Sheldrick, 2008), publCIF (Westrip, 2010)'
_computing_structure_refinement 'SHELXL-97 (Sheldrick, 2008)'
_computing_structure_solution 'SHELXS-97 (Sheldrick, 2008)'
_diffrn_ambient_temperature 100(2)
_diffrn_measured_fraction_theta_full 0.998
_diffrn_measured_fraction_theta_max 0.990
_diffrn_measurement_device_type 'Kuma KM-4-CCD \k-geometry'
_diffrn_measurement_method \w
_diffrn_radiation_monochromator graphite
_diffrn_radiation_source 'fine-focus sealed tube'
_diffrn_radiation_type MoK\a
_diffrn_radiation_wavelength 0.71073
_diffrn_reflns_av_R_equivalents 0.0852
_diffrn_reflns_av_sigmaI/netI 0.1046
_diffrn_reflns_limit_h_max 15
_diffrn_reflns_limit_h_min -14
_diffrn_reflns_limit_k_max 37
_diffrn_reflns_limit_k_min -32
_diffrn_reflns_limit_l_max 31
_diffrn_reflns_limit_l_min -31
_diffrn_reflns_number 85263
_diffrn_reflns_theta_full 25.50
_diffrn_reflns_theta_max 30.00
_diffrn_reflns_theta_min 2.90
_exptl_absorpt_coefficient_mu 11.037
_exptl_absorpt_correction_T_max 0.575
_exptl_absorpt_correction_T_min 0.167
_exptl_absorpt_correction_type analytical
_exptl_absorpt_process_details
;
CrysAlis RED, Oxford Diffraction Ltd.,
Version 1.171.33.66
;
_exptl_crystal_colour red
_exptl_crystal_density_diffrn 2.286
_exptl_crystal_density_method 'not measured'
_exptl_crystal_description block
_exptl_crystal_F_000 4236
_exptl_crystal_size_max 0.21
_exptl_crystal_size_mid 0.08
_exptl_crystal_size_min 0.06
_refine_diff_density_max 2.56
_refine_diff_density_min -1.62
_refine_diff_density_rms 0.207
_refine_ls_extinction_method none
_refine_ls_goodness_of_fit_ref 0.979
_refine_ls_hydrogen_treatment constr
_refine_ls_matrix_type full
_refine_ls_number_parameters 828
_refine_ls_number_reflns 19042
_refine_ls_number_restraints 0
_refine_ls_restrained_S_all 0.979
_refine_ls_R_factor_all 0.0937
_refine_ls_R_factor_gt 0.0365
_refine_ls_shift/su_max 0.004
_refine_ls_shift/su_mean 0.000
_refine_ls_structure_factor_coef Fsqd
_refine_ls_weighting_details 'calc w=1/[\s^2^(Fo^2^)+(0.0000P)^2^] where P=(Fo^2^+2Fc^2^)/3'
_refine_ls_weighting_scheme calc
_refine_ls_wR_factor_gt 0.0390
_refine_ls_wR_factor_ref 0.0423
_reflns_number_gt 10514
_reflns_number_total 19042
_reflns_threshold_expression >2sigma(I)
_cod_data_source_file ic500162x_si_003.cif
_cod_data_source_block marta32a
_cod_depositor_comments 'Adding full bibliography for 4338829--4338832.cif.'
_cod_database_code 4338831

loop_
_symmetry_equiv_pos_as_xyz
'x, y, z'
'-x, y+1/2, -z+1/2'
'-x, -y, -z'
'x, -y-1/2, z-1/2'

loop_
_atom_site_label
_atom_site_type_symbol
_atom_site_fract_x
_atom_site_fract_y
_atom_site_fract_z
_atom_site_U_iso_or_equiv
_atom_site_adp_type
_atom_site_occupancy
_atom_site_symmetry_multiplicity
_atom_site_calc_flag
_atom_site_refinement_flags
Re1 Re 0.65948(2) 0.274096(9) 0.459436(12) 0.02236(6) Uani 1 1 d .
Re2 Re 0.46226(2) 0.295266(9) 0.520000(11) 0.02197(6) Uani 1 1 d .
Re3 Re 0.56091(2) 0.362124(9) 0.443555(12) 0.02046(6) Uani 1 1 d .
Re4 Re 0.54074(2) 0.299164(9) 0.356608(11) 0.02431(6) Uani 1 1 d .
Re5 Re 0.44166(2) 0.231223(9) 0.433739(12) 0.02514(6) Uani 1 1 d .
Re6 Re 0.34279(2) 0.318861(9) 0.417528(12) 0.02185(6) Uani 1 1 d .
O12 O 0.6252(3) 0.27355(14) 0.54414(18) 0.0255(10) Uani 1 1 d .
O13 O 0.7257(3) 0.34086(14) 0.46555(17) 0.0215(10) Uani 1 1 d .
O14 O 0.7040(3) 0.27381(14) 0.37578(18) 0.0257(10) Uani 1 1 d .
O15 O 0.6060(3) 0.20611(14) 0.45254(17) 0.0226(9) Uani 1 1 d .
O23 O 0.5175(3) 0.36353(14) 0.52778(17) 0.0214(10) Uani 1 1 d .
O25 O 0.3999(3) 0.22783(14) 0.51697(19) 0.0279(10) Uani 1 1 d .
O26 O 0.2976(3) 0.32110(14) 0.50118(18) 0.0256(10) Uani 1 1 d .
O34 O 0.6016(3) 0.36620(14) 0.36049(18) 0.0224(10) Uani 1 1 d .
O36 O 0.3949(3) 0.38710(14) 0.42488(17) 0.0234(10) Uani 1 1 d .
O45 O 0.4869(3) 0.22936(15) 0.35054(19) 0.0292(11) Uani 1 1 d .
O46 O 0.3753(3) 0.32016(14) 0.33360(19) 0.0260(10) Uani 1 1 d .
O56 O 0.2765(3) 0.25174(13) 0.41087(19) 0.0253(10) Uani 1 1 d .
N1 N 0.8394(4) 0.24471(18) 0.4848(2) 0.0221(12) Uani 1 1 d .
C11 C 0.8550(6) 0.1966(2) 0.4955(3) 0.0423(19) Uani 1 1 d .
H11 H 0.7845 0.1758 0.4935 0.051 Uiso 1 1 calc R
C12 C 0.9674(6) 0.1752(3) 0.5094(4) 0.053(2) Uani 1 1 d .
C13 C 1.0665(5) 0.2073(3) 0.5138(3) 0.0351(17) Uani 1 1 d .
H13 H 1.1459 0.1948 0.5240 0.042 Uiso 1 1 calc R
C14 C 1.0517(6) 0.2555(3) 0.5039(3) 0.0386(18) Uani 1 1 d .
H14 H 1.1200 0.2774 0.5072 0.046 Uiso 1 1 calc R
C15 C 0.9362(5) 0.2735(2) 0.4887(3) 0.0320(16) Uani 1 1 d .
H15 H 0.9269 0.3079 0.4810 0.038 Uiso 1 1 calc R
C17 C 0.9819(8) 0.1191(3) 0.5129(5) 0.093(4) Uani 1 1 d .
H17A H 1.0508 0.1110 0.5397 0.139 Uiso 1 1 calc R
H17B H 0.9985 0.1060 0.4733 0.139 Uiso 1 1 calc R
H17C H 0.9059 0.1044 0.5280 0.139 Uiso 1 1 calc R
N2 N 0.4151(4) 0.29656(18) 0.6122(2) 0.0229(12) Uani 1 1 d .
C21 C 0.3034(6) 0.2822(2) 0.6289(3) 0.0348(17) Uani 1 1 d .
H21 H 0.2458 0.2721 0.5992 0.042 Uiso 1 1 calc R
C22 C 0.2674(7) 0.2813(3) 0.6877(3) 0.0439(19) Uani 1 1 d .
C23 C 0.3518(6) 0.2948(3) 0.7300(3) 0.0421(18) Uani 1 1 d .
H23 H 0.3317 0.2932 0.7709 0.051 Uiso 1 1 calc R
C24 C 0.4667(6) 0.3106(3) 0.7125(3) 0.045(2) Uani 1 1 d .
H24 H 0.5259 0.3211 0.7413 0.054 Uiso 1 1 calc R
C25 C 0.4945(6) 0.3113(2) 0.6544(3) 0.0311(16) Uani 1 1 d .
H25 H 0.5736 0.3227 0.6430 0.037 Uiso 1 1 calc R
C27 C 0.1358(7) 0.2667(3) 0.7036(4) 0.071(3) Uani 1 1 d .
H27A H 0.0966 0.2500 0.6696 0.106 Uiso 1 1 calc R
H27B H 0.0886 0.2964 0.7136 0.106 Uiso 1 1 calc R
H27C H 0.1377 0.2442 0.7377 0.106 Uiso 1 1 calc R
N3 N 0.6168(4) 0.43827(16) 0.4523(2) 0.0184(11) Uani 1 1 d .
C31 C 0.5956(5) 0.4706(2) 0.4062(3) 0.0243(15) Uani 1 1 d .
H31 H 0.5691 0.4575 0.3690 0.029 Uiso 1 1 calc R
C32 C 0.6110(5) 0.5206(2) 0.4115(3) 0.0243(14) Uani 1 1 d .
C33 C 0.6509(5) 0.5381(2) 0.4656(3) 0.0241(14) Uani 1 1 d .
H33 H 0.6627 0.5727 0.4710 0.029 Uiso 1 1 calc R
C34 C 0.6740(5) 0.5064(2) 0.5119(3) 0.0241(14) Uani 1 1 d .
H34 H 0.7019 0.5189 0.5491 0.029 Uiso 1 1 calc R
C35 C 0.6567(5) 0.4566(2) 0.5045(3) 0.0206(13) Uani 1 1 d .
H35 H 0.6730 0.4347 0.5367 0.025 Uiso 1 1 calc R
C37 C 0.5777(6) 0.5538(2) 0.3595(3) 0.0325(16) Uani 1 1 d .
H37A H 0.6503 0.5729 0.3478 0.049 Uiso 1 1 calc R
H37B H 0.5116 0.5765 0.3710 0.049 Uiso 1 1 calc R
H37C H 0.5496 0.5334 0.3259 0.049 Uiso 1 1 calc R
N4 N 0.5839(5) 0.30048(18) 0.2636(2) 0.0286(13) Uani 1 1 d .
C41 C 0.6857(6) 0.2801(3) 0.2420(3) 0.0427(19) Uani 1 1 d .
H41 H 0.7415 0.2646 0.2690 0.051 Uiso 1 1 calc R
C42 C 0.7146(6) 0.2803(3) 0.1823(4) 0.045(2) Uani 1 1 d .
C43 C 0.6361(7) 0.3057(3) 0.1438(3) 0.048(2) Uani 1 1 d .
H43 H 0.6563 0.3086 0.1030 0.058 Uiso 1 1 calc R
C44 C 0.5286(7) 0.3268(3) 0.1646(4) 0.052(2) Uani 1 1 d .
H44 H 0.4719 0.3430 0.1387 0.063 Uiso 1 1 calc R
C45 C 0.5076(6) 0.3232(3) 0.2242(3) 0.0415(18) Uani 1 1 d .
H45 H 0.4343 0.3376 0.2389 0.050 Uiso 1 1 calc R
C47 C 0.8288(8) 0.2560(4) 0.1632(4) 0.088(3) Uani 1 1 d .
H47A H 0.8098 0.2325 0.1313 0.132 Uiso 1 1 calc R
H47B H 0.8662 0.2383 0.1969 0.132 Uiso 1 1 calc R
H47C H 0.8866 0.2811 0.1487 0.132 Uiso 1 1 calc R
N5 N 0.3842(5) 0.1545(2) 0.4264(3) 0.0333(14) Uani 1 1 d .
C51 C 0.3827(6) 0.1321(3) 0.3748(3) 0.0411(18) Uani 1 1 d .
H51 H 0.4021 0.1511 0.3407 0.049 Uiso 1 1 calc R
C52 C 0.3547(7) 0.0824(3) 0.3669(4) 0.048(2) Uani 1 1 d .
C53 C 0.3246(8) 0.0564(3) 0.4152(4) 0.060(2) Uani 1 1 d .
H53 H 0.3022 0.0225 0.4108 0.072 Uiso 1 1 calc R
C54 C 0.3253(8) 0.0772(3) 0.4711(4) 0.065(3) Uani 1 1 d .
H54 H 0.3067 0.0584 0.5055 0.078 Uiso 1 1 calc R
C55 C 0.3555(6) 0.1284(3) 0.4741(4) 0.049(2) Uani 1 1 d .
H55 H 0.3551 0.1444 0.5116 0.059 Uiso 1 1 calc R
C57 C 0.3606(7) 0.0597(3) 0.3048(4) 0.072(3) Uani 1 1 d .
H57A H 0.4399 0.0428 0.3000 0.109 Uiso 1 1 calc R
H57B H 0.3524 0.0860 0.2750 0.109 Uiso 1 1 calc R
H57C H 0.2933 0.0358 0.2997 0.109 Uiso 1 1 calc R
N6 N 0.1589(4) 0.34452(18) 0.3958(2) 0.0243(12) Uani 1 1 d .
C61 C 0.1185(5) 0.3874(2) 0.4180(3) 0.0262(15) Uani 1 1 d .
H61 H 0.1736 0.4066 0.4417 0.031 Uiso 1 1 calc R
C62 C -0.0001(5) 0.4055(2) 0.4081(3) 0.0272(15) Uani 1 1 d .
C63 C -0.0770(6) 0.3776(2) 0.3724(3) 0.0335(17) Uani 1 1 d .
H63 H -0.1585 0.3887 0.3641 0.040 Uiso 1 1 calc R
C64 C -0.0359(5) 0.3335(2) 0.3489(3) 0.0337(17) Uani 1 1 d .
H64 H -0.0891 0.3141 0.3245 0.040 Uiso 1 1 calc R
C65 C 0.0820(5) 0.3177(2) 0.3609(3) 0.0305(16) Uani 1 1 d .
H65 H 0.1100 0.2874 0.3443 0.037 Uiso 1 1 calc R
C67 C -0.0392(5) 0.4538(2) 0.4369(3) 0.0368(17) Uani 1 1 d .
H67A H -0.1277 0.4590 0.4301 0.055 Uiso 1 1 calc R
H67B H 0.0070 0.4813 0.4196 0.055 Uiso 1 1 calc R
H67C H -0.0223 0.4522 0.4797 0.055 Uiso 1 1 calc R
B1 B 0.0708(7) 0.5468(3) 0.2554(3) 0.0296(18) Uani 1 1 d .
C1V C 0.1973(6) 0.5139(2) 0.2568(3) 0.0300(16) Uani 1 1 d .
C2V C 0.2710(6) 0.5077(2) 0.2071(3) 0.0409(18) Uani 1 1 d .
H2V H 0.2508 0.5258 0.1722 0.049 Uiso 1 1 calc R
C3V C 0.3726(6) 0.4763(2) 0.2062(4) 0.048(2) Uani 1 1 d .
H3V H 0.4192 0.4731 0.1710 0.057 Uiso 1 1 calc R
C4V C 0.4052(7) 0.4505(2) 0.2551(4) 0.0430(19) Uani 1 1 d .
H4V H 0.4766 0.4301 0.2550 0.052 Uiso 1 1 calc R
C5V C 0.3328(6) 0.4540(2) 0.3060(4) 0.042(2) Uani 1 1 d .
H5V H 0.3527 0.4347 0.3400 0.050 Uiso 1 1 calc R
C6V C 0.2313(6) 0.4859(2) 0.3068(3) 0.0330(16) Uani 1 1 d .
H6V H 0.1844 0.4888 0.3420 0.040 Uiso 1 1 calc R
C1X C 0.0792(6) 0.5960(2) 0.2131(3) 0.0307(16) Uani 1 1 d .
C2X C 0.1868(6) 0.6234(2) 0.2065(3) 0.0405(18) Uani 1 1 d .
H2X H 0.2607 0.6102 0.2232 0.049 Uiso 1 1 calc R
C3X C 0.1942(6) 0.6680(2) 0.1777(3) 0.0430(19) Uani 1 1 d .
H3X H 0.2708 0.6849 0.1748 0.052 Uiso 1 1 calc R
C4X C 0.0868(7) 0.6883(3) 0.1525(3) 0.0445(19) Uani 1 1 d .
H4X H 0.0898 0.7191 0.1322 0.053 Uiso 1 1 calc R
C5X C -0.0246(7) 0.6628(2) 0.1576(3) 0.0437(19) Uani 1 1 d .
H5X H -0.0984 0.6765 0.1414 0.052 Uiso 1 1 calc R
C6X C -0.0268(6) 0.6180(2) 0.1861(3) 0.0357(17) Uani 1 1 d .
H6X H -0.1030 0.6007 0.1880 0.043 Uiso 1 1 calc R
C1Y C 0.0346(6) 0.5713(2) 0.3201(3) 0.0274(15) Uani 1 1 d .
C2Y C -0.0869(6) 0.5828(2) 0.3352(3) 0.0346(17) Uani 1 1 d .
H2Y H -0.1517 0.5730 0.3090 0.041 Uiso 1 1 calc R
C3Y C -0.1166(6) 0.6079(2) 0.3865(3) 0.0359(17) Uani 1 1 d .
H3Y H -0.2003 0.6152 0.3950 0.043 Uiso 1 1 calc R
C4Y C -0.0244(7) 0.6222(3) 0.4252(3) 0.046(2) Uani 1 1 d .
H4Y H -0.0446 0.6384 0.4612 0.055 Uiso 1 1 calc R
C5Y C 0.0974(7) 0.6131(3) 0.4119(4) 0.051(2) Uani 1 1 d .
H5Y H 0.1613 0.6239 0.4381 0.061 Uiso 1 1 calc R
C6Y C 0.1262(6) 0.5879(3) 0.3598(3) 0.0419(19) Uani 1 1 d .
H6Y H 0.2103 0.5817 0.3510 0.050 Uiso 1 1 calc R
C1Z C -0.0377(5) 0.5079(2) 0.2311(3) 0.0283(15) Uani 1 1 d .
C2Z C -0.1111(6) 0.4792(2) 0.2674(3) 0.0362(17) Uani 1 1 d .
H2Z H -0.1039 0.4835 0.3091 0.043 Uiso 1 1 calc R
C3Z C -0.1961(6) 0.4438(2) 0.2456(4) 0.047(2) Uani 1 1 d .
H3Z H -0.2464 0.4258 0.2724 0.056 Uiso 1 1 calc R
C4Z C -0.2056(7) 0.4355(3) 0.1863(4) 0.051(2) Uani 1 1 d .
H4Z H -0.2621 0.4115 0.1713 0.061 Uiso 1 1 calc R
C5Z C -0.1307(7) 0.4628(3) 0.1469(4) 0.051(2) Uani 1 1 d .
H5Z H -0.1359 0.4575 0.1053 0.062 Uiso 1 1 calc R
C6Z C -0.0500(6) 0.4970(3) 0.1706(3) 0.0443(19) Uani 1 1 d .
H6Z H 0.0011 0.5146 0.1439 0.053 Uiso 1 1 calc R
N1N N 0.2305(7) 0.3617(4) 0.1190(4) 0.106(3) Uani 1 1 d .
C1N C 0.1841(8) 0.3712(3) 0.1606(4) 0.056(2) Uani 1 1 d .
C11N C 0.1208(7) 0.3843(3) 0.2156(3) 0.050(2) Uani 1 1 d .
H11A H 0.0751 0.4153 0.2098 0.075 Uiso 1 1 calc R
H11B H 0.1817 0.3886 0.2477 0.075 Uiso 1 1 calc R
H11C H 0.0632 0.3578 0.2261 0.075 Uiso 1 1 calc R
N2N N 0.6306(10) 0.0771(5) 0.5474(5) 0.128(4) Uani 1 1 d .
C2N C 0.6508(8) 0.0772(4) 0.4980(7) 0.081(3) Uani 1 1 d .
C21N C 0.6728(9) 0.0845(4) 0.4337(5) 0.096(4) Uani 1 1 d .
H21A H 0.6557 0.1190 0.4230 0.145 Uiso 1 1 calc R
H21B H 0.6183 0.0626 0.4107 0.145 Uiso 1 1 calc R
H21C H 0.7589 0.0767 0.4249 0.145 Uiso 1 1 calc R

loop_
_atom_site_aniso_label
_atom_site_aniso_U_11
_atom_site_aniso_U_22
_atom_site_aniso_U_33
_atom_site_aniso_U_23
_atom_site_aniso_U_13
_atom_site_aniso_U_12
Re1 0.01814(13) 0.02121(14) 0.02768(15) -0.00372(12) -0.00189(11) 0.00211(11)
Re2 0.02103(13) 0.02242(14) 0.02242(15) -0.00055(12) -0.00115(11) 0.00156(11)
Re3 0.01785(12) 0.01836(13) 0.02514(15) -0.00300(11) -0.00128(10) -0.00023(10)
Re4 0.02675(14) 0.02301(14) 0.02316(15) -0.00390(12) 0.00006(11) 0.00001(11)
Re5 0.02372(13) 0.01921(14) 0.03236(16) -0.00365(12) -0.00497(11) -0.00055(11)
Re6 0.01838(13) 0.02007(14) 0.02699(15) -0.00237(12) -0.00414(11) 0.00023(10)
O12 0.026(2) 0.022(2) 0.029(3) 0.002(2) 0.0012(19) -0.0011(18)
O13 0.020(2) 0.030(3) 0.015(2) -0.0018(19) -0.0020(18) 0.0021(18)
O14 0.026(2) 0.025(2) 0.026(3) -0.007(2) 0.0032(19) -0.0056(19)
O15 0.022(2) 0.023(2) 0.022(2) -0.002(2) -0.0035(18) -0.0036(18)
O23 0.016(2) 0.025(2) 0.024(2) -0.002(2) -0.0026(18) 0.0049(17)
O25 0.015(2) 0.028(2) 0.040(3) -0.005(2) -0.0063(19) 0.0009(18)
O26 0.020(2) 0.025(2) 0.031(3) 0.001(2) -0.0069(19) -0.0044(18)
O34 0.013(2) 0.027(2) 0.027(3) -0.003(2) -0.0010(18) 0.0022(17)
O36 0.029(2) 0.028(2) 0.013(2) -0.0001(19) 0.0001(19) 0.0038(19)
O45 0.024(2) 0.034(3) 0.029(3) 0.000(2) -0.005(2) 0.007(2)
O46 0.020(2) 0.019(2) 0.038(3) 0.002(2) -0.009(2) -0.0023(18)
O56 0.021(2) 0.021(2) 0.035(3) 0.003(2) -0.004(2) -0.0011(18)
N1 0.026(3) 0.021(3) 0.019(3) -0.004(2) -0.001(2) 0.001(2)
C11 0.034(4) 0.035(4) 0.057(5) 0.013(4) -0.009(4) -0.006(3)
C12 0.040(4) 0.031(4) 0.087(7) 0.020(4) -0.023(4) 0.003(4)
C13 0.018(3) 0.034(4) 0.053(5) 0.007(4) -0.008(3) 0.004(3)
C14 0.021(3) 0.046(5) 0.048(5) 0.010(4) -0.004(3) -0.005(3)
C15 0.025(3) 0.030(4) 0.041(4) 0.000(3) 0.001(3) -0.001(3)
C17 0.061(6) 0.052(6) 0.165(11) 0.033(7) -0.035(6) -0.001(5)
N2 0.022(3) 0.027(3) 0.020(3) -0.001(2) 0.000(2) -0.001(2)
C21 0.040(4) 0.046(5) 0.019(4) 0.001(3) -0.005(3) -0.002(3)
C22 0.048(5) 0.045(5) 0.038(5) -0.006(4) 0.000(4) 0.002(4)
C23 0.048(5) 0.053(5) 0.026(4) 0.002(4) 0.008(4) 0.011(4)
C24 0.046(4) 0.051(5) 0.038(5) -0.017(4) -0.011(4) 0.011(4)
C25 0.037(4) 0.025(4) 0.032(4) 0.000(3) 0.002(3) 0.006(3)
C27 0.050(5) 0.121(8) 0.042(5) -0.011(5) 0.013(4) -0.019(5)
N3 0.011(2) 0.020(3) 0.023(3) 0.000(2) 0.001(2) 0.007(2)
C31 0.014(3) 0.023(4) 0.036(4) -0.007(3) 0.000(3) 0.003(2)
C32 0.017(3) 0.019(3) 0.037(4) 0.003(3) 0.003(3) -0.003(2)
C33 0.019(3) 0.023(3) 0.030(4) -0.004(3) 0.001(3) -0.005(3)
C34 0.022(3) 0.021(3) 0.030(4) -0.004(3) 0.000(3) -0.005(3)
C35 0.019(3) 0.020(3) 0.023(4) -0.001(3) 0.001(3) -0.005(2)
C37 0.035(4) 0.031(4) 0.031(4) 0.005(3) -0.007(3) -0.007(3)
N4 0.035(3) 0.024(3) 0.026(3) -0.007(3) -0.003(3) -0.006(3)
C41 0.037(4) 0.061(5) 0.029(4) -0.011(4) -0.006(3) -0.014(4)
C42 0.030(4) 0.057(5) 0.048(5) -0.019(4) 0.005(4) -0.010(4)
C43 0.068(5) 0.052(5) 0.025(4) -0.008(4) 0.001(4) -0.022(4)
C44 0.063(5) 0.047(5) 0.046(5) -0.014(4) 0.003(4) 0.014(4)
C45 0.054(5) 0.040(5) 0.030(4) 0.003(4) 0.017(4) 0.007(4)
C47 0.062(6) 0.139(10) 0.062(7) -0.008(6) 0.001(5) 0.012(6)
N5 0.044(4) 0.031(3) 0.024(4) 0.004(3) 0.001(3) 0.008(3)
C51 0.059(5) 0.035(4) 0.030(4) 0.010(4) -0.003(4) -0.010(4)
C52 0.066(5) 0.029(4) 0.051(6) -0.006(4) -0.015(4) -0.007(4)
C53 0.089(7) 0.035(5) 0.057(6) -0.006(5) 0.004(5) -0.028(4)
C54 0.098(7) 0.045(5) 0.053(6) -0.010(5) 0.006(5) -0.021(5)
C55 0.052(5) 0.040(5) 0.056(6) -0.014(4) 0.015(4) -0.006(4)
C57 0.065(6) 0.057(6) 0.095(8) -0.019(6) -0.016(5) 0.002(4)
N6 0.022(3) 0.025(3) 0.027(3) -0.002(2) -0.004(2) -0.004(2)
C61 0.020(3) 0.024(4) 0.035(4) -0.005(3) -0.002(3) -0.005(3)
C62 0.017(3) 0.032(4) 0.032(4) 0.010(3) 0.004(3) 0.003(3)
C63 0.025(4) 0.039(4) 0.037(4) 0.015(3) -0.002(3) -0.001(3)
C64 0.025(3) 0.039(4) 0.037(4) 0.000(3) -0.012(3) -0.008(3)
C65 0.025(3) 0.037(4) 0.029(4) -0.003(3) -0.004(3) -0.006(3)
C67 0.027(4) 0.038(4) 0.046(5) 0.000(4) 0.003(3) 0.010(3)
B1 0.029(4) 0.032(4) 0.028(4) 0.004(4) -0.004(3) -0.004(3)
C1V 0.032(4) 0.026(4) 0.032(4) 0.003(3) -0.004(3) -0.011(3)
C2V 0.055(5) 0.037(4) 0.031(4) 0.012(4) 0.010(4) 0.005(4)
C3V 0.039(4) 0.040(5) 0.065(6) 0.004(4) 0.015(4) 0.003(4)
C4V 0.048(5) 0.028(4) 0.053(5) -0.001(4) -0.002(4) 0.006(3)
C5V 0.042(4) 0.026(4) 0.057(6) 0.012(4) -0.017(4) -0.008(3)
C6V 0.033(4) 0.037(4) 0.029(4) -0.003(3) -0.002(3) 0.003(3)
C1X 0.036(4) 0.029(4) 0.027(4) 0.001(3) 0.004(3) -0.004(3)
C2X 0.048(4) 0.033(4) 0.041(5) 0.009(4) -0.002(4) -0.004(3)
C3X 0.043(4) 0.029(4) 0.058(5) 0.002(4) 0.015(4) -0.008(3)
C4X 0.058(5) 0.033(4) 0.043(5) 0.011(4) 0.024(4) 0.000(4)
C5X 0.054(5) 0.033(4) 0.044(5) 0.015(4) 0.000(4) 0.008(4)
C6X 0.043(4) 0.036(4) 0.028(4) 0.020(3) -0.004(3) -0.004(3)
C1Y 0.031(4) 0.024(4) 0.028(4) 0.011(3) -0.002(3) 0.000(3)
C2Y 0.040(4) 0.029(4) 0.034(4) 0.002(3) -0.005(3) -0.007(3)
C3Y 0.039(4) 0.036(4) 0.033(4) 0.009(3) 0.011(3) 0.001(3)
C4Y 0.061(5) 0.044(5) 0.032(5) 0.004(4) -0.001(4) 0.010(4)
C5Y 0.054(5) 0.052(5) 0.047(5) -0.019(4) -0.025(4) 0.019(4)
C6Y 0.033(4) 0.048(5) 0.044(5) -0.005(4) -0.010(4) 0.006(3)
C1Z 0.033(4) 0.026(4) 0.026(4) 0.006(3) -0.007(3) 0.005(3)
C2Z 0.044(4) 0.034(4) 0.030(4) 0.008(3) -0.003(3) -0.003(3)
C3Z 0.049(5) 0.034(4) 0.057(6) 0.019(4) -0.016(4) -0.008(4)
C4Z 0.059(5) 0.033(4) 0.060(6) 0.000(4) -0.037(5) 0.001(4)
C5Z 0.057(5) 0.055(5) 0.042(5) -0.005(4) -0.014(4) 0.011(4)
C6Z 0.050(5) 0.042(5) 0.040(5) 0.000(4) -0.008(4) -0.004(4)
N1N 0.070(6) 0.169(9) 0.078(7) -0.048(7) 0.000(5) 0.031(6)
C1N 0.049(5) 0.058(6) 0.061(7) -0.014(5) -0.009(5) 0.006(4)
C11N 0.061(5) 0.039(5) 0.050(5) -0.007(4) 0.005(4) -0.003(4)
N2N 0.134(9) 0.183(11) 0.067(7) 0.028(8) -0.017(7) 0.016(7)
C2N 0.042(6) 0.089(8) 0.112(10) 0.001(8) -0.019(7) 0.001(5)
C21N 0.081(8) 0.093(8) 0.115(11) -0.049(8) -0.008(7) 0.014(6)

loop_
_atom_type_symbol
_atom_type_description
_atom_type_scat_dispersion_real
_atom_type_scat_dispersion_imag
_atom_type_scat_source
C C 0.0033 0.0016 'International Tables Vol C Tables 4.2.6.8 and 6.1.1.4'
H H 0.0000 0.0000 'International Tables Vol C Tables 4.2.6.8 and 6.1.1.4'
B B 0.0013 0.0007 'International Tables Vol C Tables 4.2.6.8 and 6.1.1.4'
N N 0.0061 0.0033 'International Tables Vol C Tables 4.2.6.8 and 6.1.1.4'
O O 0.0106 0.0060 'International Tables Vol C Tables 4.2.6.8 and 6.1.1.4'
Re Re -1.0185 7.2310 'International Tables Vol C Tables 4.2.6.8 and 6.1.1.4'

loop_
_geom_angle_atom_site_label_1
_geom_angle_atom_site_label_2
_geom_angle_atom_site_label_3
_geom_angle
O15 Re1 O13 175.79(15)
O15 Re1 O12 90.65(16)
O13 Re1 O12 90.68(16)
O15 Re1 O14 89.77(16)
O13 Re1 O14 88.67(16)
O12 Re1 O14 176.58(15)
O15 Re1 N1 86.68(16)
O13 Re1 N1 89.44(16)
O12 Re1 N1 85.46(18)
O14 Re1 N1 91.18(18)
O15 Re1 Re2 90.18(11)
O13 Re1 Re2 93.66(11)
O12 Re1 Re2 47.46(11)
O14 Re1 Re2 135.94(11)
N1 Re1 Re2 132.80(14)
O15 Re1 Re3 136.66(10)
O13 Re1 Re3 47.21(10)
O12 Re1 Re3 93.34(12)
O14 Re1 Re3 88.68(12)
N1 Re1 Re3 136.65(13)
Re2 Re1 Re3 62.574(12)
O15 Re1 Re5 46.43(10)
O13 Re1 Re5 137.50(10)
O12 Re1 Re5 91.77(11)
O14 Re1 Re5 90.98(11)
N1 Re1 Re5 133.05(13)
Re2 Re1 Re5 58.948(19)
Re3 Re1 Re5 90.29(2)
O15 Re1 Re4 91.67(11)
O13 Re1 Re4 90.02(11)
O12 Re1 Re4 137.87(11)
O14 Re1 Re4 45.50(11)
N1 Re1 Re4 136.68(14)
Re2 Re1 Re4 90.46(3)
Re3 Re1 Re4 58.124(12)
Re5 Re1 Re4 61.18(2)
O12 Re2 O25 92.44(16)
O12 Re2 O23 89.00(15)
O25 Re2 O23 176.03(17)
O12 Re2 O26 175.21(17)
O25 Re2 O26 90.56(15)
O23 Re2 O26 87.77(15)
O12 Re2 N2 87.69(17)
O25 Re2 N2 87.85(18)
O23 Re2 N2 88.51(17)
O26 Re2 N2 88.69(18)
O12 Re2 Re5 94.51(12)
O25 Re2 Re5 47.63(13)
O23 Re2 Re5 135.94(12)
O26 Re2 Re5 90.27(12)
N2 Re2 Re5 135.46(13)
O12 Re2 Re1 47.92(13)
O25 Re2 Re1 93.64(12)
O23 Re2 Re1 90.07(11)
O26 Re2 Re1 135.59(12)
N2 Re2 Re1 135.61(12)
Re5 Re2 Re1 61.94(2)
O12 Re2 Re6 137.48(13)
O25 Re2 Re6 91.58(12)
O23 Re2 Re6 89.87(11)
O26 Re2 Re6 46.08(12)
N2 Re2 Re6 134.76(12)
Re5 Re2 Re6 59.020(19)
Re1 Re2 Re6 89.58(3)
O12 Re2 Re3 90.83(12)
O25 Re2 Re3 137.58(13)
O23 Re2 Re3 46.05(12)
O26 Re2 Re3 89.48(12)
N2 Re2 Re3 134.55(13)
Re5 Re2 Re3 89.95(2)
Re1 Re2 Re3 58.99(2)
Re6 Re2 Re3 59.516(17)
O34 Re3 O13 92.54(16)
O34 Re3 O23 175.57(15)
O13 Re3 O23 89.38(16)
O34 Re3 O36 89.55(16)
O13 Re3 O36 176.39(16)
O23 Re3 O36 88.34(15)
O34 Re3 N3 88.11(17)
O13 Re3 N3 90.09(16)
O23 Re3 N3 87.90(17)
O36 Re3 N3 87.03(15)
O34 Re3 Re4 47.59(11)
O13 Re3 Re4 93.92(12)
O23 Re3 Re4 136.26(11)
O36 Re3 Re4 89.66(11)
N3 Re3 Re4 135.61(13)
O34 Re3 Re1 94.95(11)
O13 Re3 Re1 47.49(11)
O23 Re3 Re1 89.29(11)
O36 Re3 Re1 135.24(11)
N3 Re3 Re1 137.52(11)
Re4 Re3 Re1 62.75(2)
O34 Re3 Re6 91.36(11)
O13 Re3 Re6 137.05(11)
O23 Re3 Re6 89.95(11)
O36 Re3 Re6 45.76(11)
N3 Re3 Re6 132.80(11)
Re4 Re3 Re6 59.15(2)
Re1 Re3 Re6 89.56(2)
O34 Re3 Re2 138.32(11)
O13 Re3 Re2 90.55(12)
O23 Re3 Re2 45.58(11)
O36 Re3 Re2 89.85(12)
N3 Re3 Re2 133.46(13)
Re4 Re3 Re2 90.74(2)
Re1 Re3 Re2 58.43(2)
Re6 Re3 Re2 60.02(2)
O34 Re4 O14 90.56(15)
O34 Re4 O46 93.03(15)
O14 Re4 O46 175.65(16)
O34 Re4 O45 176.85(16)
O14 Re4 O45 86.98(16)
O46 Re4 O45 89.34(15)
O34 Re4 N4 87.16(18)
O14 Re4 N4 90.83(19)
O46 Re4 N4 86.90(19)
O45 Re4 N4 90.90(18)
O34 Re4 Re3 47.67(12)
O14 Re4 Re3 89.67(12)
O46 Re4 Re3 94.56(12)
O45 Re4 Re3 134.20(13)
N4 Re4 Re3 134.83(13)
O34 Re4 Re6 93.90(11)
O14 Re4 Re6 134.95(12)
O46 Re4 Re6 47.23(13)
O45 Re4 Re6 89.23(12)
N4 Re4 Re6 134.13(14)
Re3 Re4 Re6 62.25(2)
O34 Re4 Re1 92.09(11)
O14 Re4 Re1 45.76(12)
O46 Re4 Re1 136.42(13)
O45 Re4 Re1 87.61(11)
N4 Re4 Re1 136.58(14)
Re3 Re4 Re1 59.125(19)
Re6 Re4 Re1 89.25(3)
O34 Re4 Re5 137.11(12)
O14 Re4 Re5 89.21(12)
O46 Re4 Re5 89.82(12)
O45 Re4 Re5 44.89(13)
N4 Re4 Re5 135.73(13)
Re3 Re4 Re5 89.43(2)
Re6 Re4 Re5 58.38(2)
Re1 Re4 Re5 58.775(17)
O25 Re5 O56 92.59(17)
O25 Re5 O45 175.67(16)
O56 Re5 O45 89.63(17)
O25 Re5 O15 89.81(16)
O56 Re5 O15 175.45(16)
O45 Re5 O15 87.73(16)
O25 Re5 N5 87.62(19)
O56 Re5 N5 89.37(17)
O45 Re5 N5 88.7(2)
O15 Re5 N5 86.87(17)
O25 Re5 Re2 47.85(11)
O56 Re5 Re2 94.56(12)
O45 Re5 Re2 135.66(12)
O15 Re5 Re2 89.91(11)
N5 Re5 Re2 135.39(15)
O25 Re5 Re6 94.45(11)
O56 Re5 Re6 47.93(11)
O45 Re5 Re6 89.79(12)
O15 Re5 Re6 135.71(11)
N5 Re5 Re6 137.28(13)
Re2 Re5 Re6 62.42(2)
O25 Re5 Re1 91.52(11)
O56 Re5 Re1 137.82(11)
O45 Re5 Re1 89.32(12)
O15 Re5 Re1 45.87(11)
N5 Re5 Re1 132.75(13)
Re2 Re5 Re1 59.11(2)
Re6 Re5 Re1 89.90(2)
O25 Re5 Re4 137.73(12)
O56 Re5 Re4 90.45(12)
O45 Re5 Re4 45.90(12)
O15 Re5 Re4 90.37(12)
N5 Re5 Re4 134.58(16)
Re2 Re5 Re4 89.88(2)
Re6 Re5 Re4 58.18(2)
Re1 Re5 Re4 60.04(2)
O46 Re6 O36 90.58(16)
O46 Re6 O26 175.09(15)
O36 Re6 O26 87.95(16)
O46 Re6 O56 90.73(17)
O36 Re6 O56 175.40(15)
O26 Re6 O56 90.38(17)
O46 Re6 N6 87.13(18)
O36 Re6 N6 88.96(17)
O26 Re6 N6 88.15(18)
O56 Re6 N6 86.69(16)
O46 Re6 Re4 47.84(11)
O36 Re6 Re4 89.88(11)
O26 Re6 Re4 136.81(11)
O56 Re6 Re4 94.27(12)
N6 Re6 Re4 134.94(14)
O46 Re6 Re5 94.25(11)
O36 Re6 Re5 136.84(11)
O26 Re6 Re5 90.02(11)
O56 Re6 Re5 47.41(10)
N6 Re6 Re5 134.06(13)
Re4 Re6 Re5 63.437(13)
O46 Re6 Re3 92.05(11)
O36 Re6 Re3 46.68(11)
O26 Re6 Re3 90.35(11)
O56 Re6 Re3 137.66(10)
N6 Re6 Re3 135.64(13)
Re4 Re6 Re3 58.606(19)
Re5 Re6 Re3 90.25(2)
O46 Re6 Re2 138.50(11)
O36 Re6 Re2 90.84(11)
O26 Re6 Re2 46.25(11)
O56 Re6 Re2 91.10(12)
N6 Re6 Re2 134.36(14)
Re4 Re6 Re2 90.69(3)
Re5 Re6 Re2 58.563(12)
Re3 Re6 Re2 60.47(2)
Re2 O12 Re1 84.61(16)
Re3 O13 Re1 85.30(14)
Re4 O14 Re1 88.74(16)
Re1 O15 Re5 87.69(15)
Re2 O23 Re3 88.37(16)
Re5 O25 Re2 84.52(17)
Re6 O26 Re2 87.67(16)
Re4 O34 Re3 84.74(16)
Re6 O36 Re3 87.55(15)
Re5 O45 Re4 89.21(17)
Re6 O46 Re4 84.93(16)
Re5 O56 Re6 84.66(14)
C15 N1 C11 117.9(5)
C15 N1 Re1 121.1(4)
C11 N1 Re1 121.0(4)
N1 C11 C12 124.0(6)
N1 C11 H11 118.0
C12 C11 H11 118.0
C11 C12 C13 115.9(6)
C11 C12 C17 121.2(7)
C13 C12 C17 122.6(6)
C14 C13 C12 120.5(6)
C14 C13 H13 119.7
C12 C13 H13 119.7
C13 C14 C15 119.6(6)
C13 C14 H14 120.2
C15 C14 H14 120.2
N1 C15 C14 122.0(6)
N1 C15 H15 119.0
C14 C15 H15 119.0
C12 C17 H17A 109.5
C12 C17 H17B 109.5
H17A C17 H17B 109.5
C12 C17 H17C 109.5
H17A C17 H17C 109.5
H17B C17 H17C 109.5
C21 N2 C25 117.9(5)
C21 N2 Re2 119.8(4)
C25 N2 Re2 122.4(4)
N2 C21 C22 122.9(6)
N2 C21 H21 118.6
C22 C21 H21 118.6
C23 C22 C21 118.0(7)
C23 C22 C27 121.7(7)
C21 C22 C27 120.2(6)
C22 C23 C24 119.0(7)
C22 C23 H23 120.5
C24 C23 H23 120.5
C25 C24 C23 119.6(7)
C25 C24 H24 120.2
C23 C24 H24 120.2
N2 C25 C24 122.6(6)
N2 C25 H25 118.7
C24 C25 H25 118.7
C22 C27 H27A 109.5
C22 C27 H27B 109.5
H27A C27 H27B 109.5
C22 C27 H27C 109.5
H27A C27 H27C 109.5
H27B C27 H27C 109.5
C35 N3 C31 118.6(5)
C35 N3 Re3 121.3(4)
C31 N3 Re3 119.5(4)
C32 C31 N3 122.9(6)
C32 C31 H31 118.6
N3 C31 H31 118.6
C31 C32 C33 117.0(6)
C31 C32 C37 119.3(6)
C33 C32 C37 123.6(5)
C34 C33 C32 120.9(6)
C34 C33 H33 119.6
C32 C33 H33 119.6
C35 C34 C33 119.9(6)
C35 C34 H34 120.0
C33 C34 H34 120.0
N3 C35 C34 120.7(6)
N3 C35 H35 119.6
C34 C35 H35 119.6
C32 C37 H37A 109.5
C32 C37 H37B 109.5
H37A C37 H37B 109.5
C32 C37 H37C 109.5
H37A C37 H37C 109.5
H37B C37 H37C 109.5
C41 N4 C45 116.8(6)
C41 N4 Re4 122.6(4)
C45 N4 Re4 120.6(4)
N4 C41 C42 123.4(7)
N4 C41 H41 118.3
C42 C41 H41 118.3
C41 C42 C43 117.7(7)
C41 C42 C47 118.8(7)
C43 C42 C47 123.4(8)
C44 C43 C42 120.3(7)
C44 C43 H43 119.9
C42 C43 H43 119.9
C45 C44 C43 117.0(7)
C45 C44 H44 121.5
C43 C44 H44 121.5
N4 C45 C44 124.7(7)
N4 C45 H45 117.6
C44 C45 H45 117.6
C42 C47 H47A 109.5
C42 C47 H47B 109.5
H47A C47 H47B 109.5
C42 C47 H47C 109.5
H47A C47 H47C 109.5
H47B C47 H47C 109.5
C51 N5 C55 118.2(6)
C51 N5 Re5 120.6(5)
C55 N5 Re5 121.1(5)
N5 C51 C52 124.2(7)
N5 C51 H51 117.9
C52 C51 H51 117.9
C53 C52 C51 117.2(7)
C53 C52 C57 123.1(7)
C51 C52 C57 119.6(8)
C52 C53 C54 122.0(7)
C52 C53 H53 119.0
C54 C53 H53 119.0
C53 C54 C55 116.0(8)
C53 C54 H54 122.0
C55 C54 H54 122.0
N5 C55 C54 122.3(7)
N5 C55 H55 118.8
C54 C55 H55 118.8
C52 C57 H57A 109.5
C52 C57 H57B 109.5
H57A C57 H57B 109.5
C52 C57 H57C 109.5
H57A C57 H57C 109.5
H57B C57 H57C 109.5
C61 N6 C65 118.6(5)
C61 N6 Re6 119.9(4)
C65 N6 Re6 121.5(4)
N6 C61 C62 123.4(5)
N6 C61 H61 118.3
C62 C61 H61 118.3
C63 C62 C61 117.1(6)
C63 C62 C67 123.3(5)
C61 C62 C67 119.6(6)
C62 C63 C64 120.0(6)
C62 C63 H63 120.0
C64 C63 H63 120.0
C65 C64 C63 119.8(6)
C65 C64 H64 120.1
C63 C64 H64 120.1
N6 C65 C64 121.1(6)
N6 C65 H65 119.5
C64 C65 H65 119.5
C62 C67 H67A 109.5
C62 C67 H67B 109.5
H67A C67 H67B 109.5
C62 C67 H67C 109.5
H67A C67 H67C 109.5
H67B C67 H67C 109.5
C1V B1 C1X 113.6(6)
C1V B1 C1Y 114.1(5)
C1X B1 C1Y 101.8(5)
C1V B1 C1Z 104.7(5)
C1X B1 C1Z 111.3(5)
C1Y B1 C1Z 111.6(5)
C2V C1V C6V 115.7(6)
C2V C1V B1 122.5(6)
C6V C1V B1 121.4(6)
C3V C2V C1V 123.1(7)
C3V C2V H2V 118.4
C1V C2V H2V 118.4
C4V C3V C2V 120.3(8)
C4V C3V H3V 119.9
C2V C3V H3V 119.9
C3V C4V C5V 119.3(7)
C3V C4V H4V 120.4
C5V C4V H4V 120.4
C6V C5V C4V 120.1(7)
C6V C5V H5V 120.0
C4V C5V H5V 120.0
C5V C6V C1V 121.4(7)
C5V C6V H6V 119.3
C1V C6V H6V 119.3
C2X C1X C6X 114.0(6)
C2X C1X B1 123.1(6)
C6X C1X B1 122.4(5)
C3X C2X C1X 124.8(7)
C3X C2X H2X 117.6
C1X C2X H2X 117.6
C2X C3X C4X 118.8(6)
C2X C3X H3X 120.6
C4X C3X H3X 120.6
C5X C4X C3X 119.5(6)
C5X C4X H4X 120.3
C3X C4X H4X 120.3
C6X C5X C4X 119.5(6)
C6X C5X H5X 120.2
C4X C5X H5X 120.2
C5X C6X C1X 123.3(6)
C5X C6X H6X 118.3
C1X C6X H6X 118.3
C2Y C1Y C6Y 115.9(6)
C2Y C1Y B1 122.5(5)
C6Y C1Y B1 121.1(6)
C3Y C2Y C1Y 122.8(6)
C3Y C2Y H2Y 118.6
C1Y C2Y H2Y 118.6
C4Y C3Y C2Y 119.6(7)
C4Y C3Y H3Y 120.2
C2Y C3Y H3Y 120.2
C3Y C4Y C5Y 120.2(7)
C3Y C4Y H4Y 119.9
C5Y C4Y H4Y 119.9
C4Y C5Y C6Y 119.6(7)
C4Y C5Y H5Y 120.2
C6Y C5Y H5Y 120.2
C5Y C6Y C1Y 121.9(7)
C5Y C6Y H6Y 119.0
C1Y C6Y H6Y 119.0
C2Z C1Z C6Z 114.1(6)
C2Z C1Z B1 124.6(6)
C6Z C1Z B1 120.8(6)
C1Z C2Z C3Z 123.5(7)
C1Z C2Z H2Z 118.2
C3Z C2Z H2Z 118.2
C4Z C3Z C2Z 119.7(7)
C4Z C3Z H3Z 120.2
C2Z C3Z H3Z 120.2
C3Z C4Z C5Z 119.5(7)
C3Z C4Z H4Z 120.2
C5Z C4Z H4Z 120.2
C6Z C5Z C4Z 118.3(7)
C6Z C5Z H5Z 120.9
C4Z C5Z H5Z 120.9
C5Z C6Z C1Z 124.9(7)
C5Z C6Z H6Z 117.6
C1Z C6Z H6Z 117.6
N1N C1N C11N 179.2(11)
C1N C11N H11A 109.5
C1N C11N H11B 109.5
H11A C11N H11B 109.5
C1N C11N H11C 109.5
H11A C11N H11C 109.5
H11B C11N H11C 109.5
N2N C2N C21N 172.3(14)
C2N C21N H21A 109.5
C2N C21N H21B 109.5
H21A C21N H21B 109.5
C2N C21N H21C 109.5
H21A C21N H21C 109.5
H21B C21N H21C 109.5

loop_
_geom_bond_atom_site_label_1
_geom_bond_atom_site_label_2
_geom_bond_distance
Re1 O15 1.930(4)
Re1 O13 1.944(4)
Re1 O12 1.948(4)
Re1 O14 1.951(4)
Re1 N1 2.176(5)
Re1 Re2 2.6130(9)
Re1 Re3 2.6285(7)
Re1 Re5 2.6872(7)
Re1 Re4 2.7226(9)
Re2 O12 1.934(4)
Re2 O25 1.943(4)
Re2 O23 1.945(4)
Re2 O26 1.959(4)
Re2 N2 2.146(5)
Re2 Re5 2.6087(6)
Re2 Re6 2.7099(9)
Re2 Re3 2.7221(7)
Re3 O34 1.931(4)
Re3 O13 1.935(4)
Re3 O23 1.960(4)
Re3 O36 1.963(4)
Re3 N3 2.152(5)
Re3 Re4 2.6006(6)
Re3 Re6 2.6962(7)
Re4 O34 1.928(4)
Re4 O14 1.942(4)
Re4 O46 1.946(4)
Re4 O45 1.977(4)
Re4 N4 2.153(5)
Re4 Re6 2.6155(9)
Re4 Re5 2.7532(7)
Re5 O25 1.936(4)
Re5 O56 1.938(4)
Re5 O45 1.943(4)
Re5 O15 1.949(4)
Re5 N5 2.169(5)
Re5 Re6 2.6213(7)
Re6 O46 1.927(4)
Re6 O36 1.933(4)
Re6 O26 1.954(4)
Re6 O56 1.954(4)
Re6 N6 2.162(5)
N1 C15 1.308(7)
N1 C11 1.330(7)
C11 C12 1.382(8)
C11 H11 0.9500
C12 C13 1.384(9)
C12 C17 1.524(9)
C13 C14 1.328(8)
C13 H13 0.9500
C14 C15 1.383(8)
C14 H14 0.9500
C15 H15 0.9500
C17 H17A 0.9800
C17 H17B 0.9800
C17 H17C 0.9800
N2 C21 1.330(7)
N2 C25 1.335(7)
C21 C22 1.384(9)
C21 H21 0.9500
C22 C23 1.362(9)
C22 C27 1.528(9)
C23 C24 1.380(9)
C23 H23 0.9500
C24 C25 1.347(9)
C24 H24 0.9500
C25 H25 0.9500
C27 H27A 0.9800
C27 H27B 0.9800
C27 H27C 0.9800
N3 C35 1.343(7)
N3 C31 1.373(7)
C31 C32 1.367(7)
C31 H31 0.9500
C32 C33 1.372(8)
C32 C37 1.515(8)
C33 C34 1.372(8)
C33 H33 0.9500
C34 C35 1.366(7)
C34 H34 0.9500
C35 H35 0.9500
C37 H37A 0.9800
C37 H37B 0.9800
C37 H37C 0.9800
N4 C41 1.331(8)
N4 C45 1.353(8)
C41 C42 1.386(10)
C41 H41 0.9500
C42 C43 1.389(10)
C42 C47 1.470(10)
C43 C44 1.383(10)
C43 H43 0.9500
C44 C45 1.367(10)
C44 H44 0.9500
C45 H45 0.9500
C47 H47A 0.9800
C47 H47B 0.9800
C47 H47C 0.9800
N5 C51 1.309(8)
N5 C55 1.325(9)
C51 C52 1.387(9)
C51 H51 0.9500
C52 C53 1.338(10)
C52 C57 1.528(11)
C53 C54 1.378(11)
C53 H53 0.9500
C54 C55 1.422(9)
C54 H54 0.9500
C55 H55 0.9500
C57 H57A 0.9800
C57 H57B 0.9800
C57 H57C 0.9800
N6 C61 1.338(7)
N6 C65 1.350(7)
C61 C62 1.390(7)
C61 H61 0.9500
C62 C63 1.375(8)
C62 C67 1.519(8)
C63 C64 1.379(8)
C63 H63 0.9500
C64 C65 1.372(8)
C64 H64 0.9500
C65 H65 0.9500
C67 H67A 0.9800
C67 H67B 0.9800
C67 H67C 0.9800
B1 C1V 1.635(9)
B1 C1X 1.638(9)
B1 C1Y 1.652(10)
B1 C1Z 1.665(9)
C1V C2V 1.393(9)
C1V C6V 1.401(8)
C2V C3V 1.390(9)
C2V H2V 0.9500
C3V C4V 1.348(10)
C3V H3V 0.9500
C4V C5V 1.401(10)
C4V H4V 0.9500
C5V C6V 1.398(8)
C5V H5V 0.9500
C6V H6V 0.9500
C1X C2X 1.390(8)
C1X C6X 1.423(8)
C2X C3X 1.372(8)
C2X H2X 0.9500
C3X C4X 1.399(9)
C3X H3X 0.9500
C4X C5X 1.395(9)
C4X H4X 0.9500
C5X C6X 1.371(8)
C5X H5X 0.9500
C6X H6X 0.9500
C1Y C2Y 1.400(8)
C1Y C6Y 1.402(8)
C2Y C3Y 1.381(9)
C2Y H2Y 0.9500
C3Y C4Y 1.374(9)
C3Y H3Y 0.9500
C4Y C5Y 1.380(9)
C4Y H4Y 0.9500
C5Y C6Y 1.395(10)
C5Y H5Y 0.9500
C6Y H6Y 0.9500
C1Z C2Z 1.385(9)
C1Z C6Z 1.399(9)
C2Z C3Z 1.411(9)
C2Z H2Z 0.9500
C3Z C4Z 1.359(10)
C3Z H3Z 0.9500
C4Z C5Z 1.416(10)
C4Z H4Z 0.9500
C5Z C6Z 1.376(9)
C5Z H5Z 0.9500
C6Z H6Z 0.9500
N1N C1N 1.097(10)
C1N C11N 1.468(11)
C11N H11A 0.9800
C11N H11B 0.9800
C11N H11C 0.9800
N2N C2N 1.136(14)
C2N C21N 1.483(15)
C21N H21A 0.9800
C21N H21B 0.9800
C21N H21C 0.9800

loop_
_geom_hbond_atom_site_label_D
_geom_hbond_atom_site_label_H
_geom_hbond_atom_site_label_A
_geom_hbond_distance_DH
_geom_hbond_distance_HA
_geom_hbond_distance_DA
_geom_hbond_angle_DHA
_geom_hbond_site_symmetry_A
C11 H11 O15 0.95 2.29 2.869(7) 118.9 .
C14 H14 O26 0.95 2.26 3.202(7) 169.3 1_655
C15 H15 O13 0.95 2.38 2.960(7) 119.2 .
C23 H23 O45 0.95 2.52 3.139(8) 122.9 4_566
C31 H31 O34 0.95 2.50 3.001(7) 113.1 .
C33 H33 O23 0.95 2.60 3.226(7) 123.4 3_666
C35 H35 O23 0.95 2.56 2.980(7) 106.8 .
C41 H41 O14 0.95 2.46 3.022(8) 118.1 .
C43 H43 O12 0.95 2.60 3.102(8) 113.1 4_565
C44 H44 N1N 0.95 2.70 3.509(11) 143.8 .
C45 H45 O46 0.95 2.28 2.868(8) 119.2 .
C51 H51 O45 0.95 2.31 2.912(8) 120.5 .
C55 H55 O25 0.95 2.31 2.892(8) 119.2 .
C61 H61 O36 0.95 2.49 2.999(7) 113.6 .
C65 H65 O56 0.95 2.52 2.972(7) 109.0 .
C21N H21A O15 0.98 2.50 3.390(10) 150.3 .
C5V H5V O36 0.95 2.34 3.293(8) 178.1 .

loop_
_geom_torsion_atom_site_label_1
_geom_torsion_atom_site_label_2
_geom_torsion_atom_site_label_3
_geom_torsion_atom_site_label_4
_geom_torsion
C1X B1 C1V C2V -36.3(9)
C1Y B1 C1V C2V -152.4(6)
C1Z B1 C1V C2V 85.3(7)
C1X B1 C1V C6V 150.3(6)
C1Y B1 C1V C6V 34.2(8)
C1Z B1 C1V C6V -88.0(7)
B1 C1V C2V C3V -174.1(6)
B1 C1V C6V C5V 173.7(6)
C1V B1 C1X C2X -34.7(9)
C1Y B1 C1X C2X 88.4(7)
C1Z B1 C1X C2X -152.5(6)
C1V B1 C1X C6X 153.8(6)
C1Y B1 C1X C6X -83.1(7)
C1Z B1 C1X C6X 36.0(9)
B1 C1X C2X C3X -171.4(7)
B1 C1X C6X C5X 170.5(6)
C1V B1 C1Y C2Y -153.5(6)
C1X B1 C1Y C2Y 83.7(7)
C1Z B1 C1Y C2Y -35.1(8)
C1V B1 C1Y C6Y 35.3(8)
C1X B1 C1Y C6Y -87.5(7)
C1Z B1 C1Y C6Y 153.7(6)
B1 C1Y C2Y C3Y -173.1(6)
B1 C1Y C6Y C5Y 173.5(6)
C1V B1 C1Z C2Z 92.0(7)
C1X B1 C1Z C2Z -144.9(6)
C1Y B1 C1Z C2Z -31.9(8)
C1V B1 C1Z C6Z -79.3(7)
C1X B1 C1Z C6Z 43.8(8)
C1Y B1 C1Z C6Z 156.8(6)
B1 C1Z C2Z C3Z -175.1(6)
B1 C1Z C6Z C5Z 175.0(6)
